data_8107083
loop_
_publ_author_name
'Haress, Nadia G.'
'Ghabbour, Hazem A.'
'Almutairi, Maha S.'
'Fun, Hoong-Kun'
'Attia, Mohamed I.'

_publ_section_title
;
 Crystal structure of
 5-methoxy-N&#x2032;-[(3Z)-5-chloro-1-(4-fluorobenzyl)-2-oxo-1,2-dihydro-3H-indol-3-ylidene]-1H-indole-2-carbohydrazide-DMSO
 (1/1), C25H18ClFN4O3 &#x00B7; C2H6OS
;
_journal_issue 4
_journal_name_full 'Zeitschrift f\"ur Kristallographie - New Crystal Structures'
_journal_page_first 1021
_journal_page_last 1023
_journal_paper_doi 10.1515/ncrs-2016-0032
_journal_volume 231
_journal_year 2016
_chemical_formula_sum 'C27 H24 Cl F N4 O4 S'
_chemical_formula_weight 555.01
_space_group_crystal_system monoclinic
_space_group_IT_number 4
_space_group_name_Hall 'P 2yb'
_space_group_name_H-M_alt 'P 1 21 1'
_atom_sites_solution_hydrogens geom
_atom_sites_solution_primary direct
_atom_sites_solution_secondary difmap
_cell_angle_alpha 90.00
_cell_angle_beta 96.3270(10)
_cell_angle_gamma 90.00
_cell_formula_units_Z 2
_cell_length_a 6.0486(2)
_cell_length_b 17.4704(7)
_cell_length_c 11.9215(4)
_cell_measurement_reflns_used 9985
_cell_measurement_temperature 100(2)
_cell_measurement_theta_max 30.94
_cell_measurement_theta_min 2.33
_cell_volume 1252.09(8)
_computing_cell_refinement 'Bruker SAINT'
_computing_data_collection 'Bruker APEX2'
_computing_data_reduction 'Bruker SAINT'
_computing_molecular_graphics 'Bruker SHELXTL'
_computing_publication_material 'Bruker SHELXTL'
_computing_structure_refinement 'SHELXL-2014 (Sheldrick 2014)'
_computing_structure_solution 'SHELXS-97 (Sheldrick 2008)'
_diffrn_ambient_temperature 100(2)
_diffrn_measured_fraction_theta_full 0.998
_diffrn_measured_fraction_theta_max 0.998
_diffrn_measurement_device_type 'Bruker APEX-II D8 venture'
_diffrn_measurement_method '\f and \w scans'
_diffrn_radiation_monochromator graphite
_diffrn_radiation_source 'fine-focus micro tube'
_diffrn_radiation_type MoK\a
_diffrn_radiation_wavelength 0.71073
_diffrn_reflns_av_R_equivalents 0.0637
_diffrn_reflns_av_sigmaI/netI 0.0830
_diffrn_reflns_limit_h_max 9
_diffrn_reflns_limit_h_min -8
_diffrn_reflns_limit_k_max 26
_diffrn_reflns_limit_k_min -26
_diffrn_reflns_limit_l_max 18
_diffrn_reflns_limit_l_min -18
_diffrn_reflns_number 31163
_diffrn_reflns_theta_full 33.18
_diffrn_reflns_theta_max 33.18
_diffrn_reflns_theta_min 2.08
_diffrn_standards_decay_% .
_diffrn_standards_interval_count .
_diffrn_standards_interval_time .
_diffrn_standards_number 0
_exptl_absorpt_coefficient_mu 0.287
_exptl_absorpt_correction_T_max 0.9650
_exptl_absorpt_correction_T_min 0.8497
_exptl_absorpt_correction_type multi-scan
_exptl_absorpt_process_details SADABS_Bruker_2014
_exptl_crystal_colour yellow
_exptl_crystal_density_diffrn 1.472
_exptl_crystal_density_method 'not measured'
_exptl_crystal_description plate
_exptl_crystal_F_000 576
_exptl_crystal_size_max 0.59
_exptl_crystal_size_mid 0.20
_exptl_crystal_size_min 0.13
_refine_diff_density_max 0.365
_refine_diff_density_min -0.398
_refine_diff_density_rms 0.073
_refine_ls_abs_structure_details 'Flack H D (1983), Acta Cryst. A39, 876-881'
_refine_ls_abs_structure_Flack -0.05(4)
_refine_ls_extinction_method none
_refine_ls_goodness_of_fit_ref 0.999
_refine_ls_hydrogen_treatment mixed
_refine_ls_matrix_type full
_refine_ls_number_parameters 354
_refine_ls_number_reflns 9555
_refine_ls_number_restraints 1
_refine_ls_restrained_S_all 0.999
_refine_ls_R_factor_all 0.0758
_refine_ls_R_factor_gt 0.0476
_refine_ls_shift/su_max 0.001
_refine_ls_shift/su_mean 0.000
_refine_ls_structure_factor_coef Fsqd
_refine_ls_weighting_details 'calc w=1/[\s^2^(Fo^2^)+(0.0473P)^2^+0.0480P] where P=(Fo^2^+2Fc^2^)/3'
_refine_ls_weighting_scheme calc
_refine_ls_wR_factor_gt 0.0918
_refine_ls_wR_factor_ref 0.1004
_reflns_number_gt 7421
_reflns_number_total 9555
_reflns_threshold_expression >2sigma(I)
_cod_data_source_file suppl_ncrs-2016-0032_suppl.cif
_cod_data_source_block md11
_cod_original_sg_symbol_H-M 'P 21'
_cod_database_code 8107083
_publcif_info_exptl_table_max_cols 4
_publcif_info_exptl_table_use_headnotes n

loop_
_symmetry_equiv_pos_as_xyz
'x, y, z'
'-x, y+1/2, -z'

loop_
_atom_site_label
_atom_site_type_symbol
_atom_site_fract_x
_atom_site_fract_y
_atom_site_fract_z
_atom_site_U_iso_or_equiv
_atom_site_adp_type
_atom_site_occupancy
_atom_site_symmetry_multiplicity
_atom_site_calc_flag
_atom_site_refinement_flags
_atom_site_disorder_assembly
_atom_site_disorder_group
Cl1 Cl 1.67360(8) 0.66232(3) 0.15819(3) 0.02270(10) Uani 1 1 d . . .
F1 F 1.5370(2) 0.48815(7) 1.04093(10) 0.0318(3) Uani 1 1 d . . .
O1 O 0.9406(2) 0.59411(7) 0.62073(10) 0.0155(3) Uani 1 1 d . . .
O2 O 0.6191(2) 0.43283(7) 0.29758(10) 0.0170(3) Uani 1 1 d . . .
O3 O -0.0958(2) 0.38079(8) 0.83364(10) 0.0206(3) Uani 1 1 d . . .
N1 N 1.2588(2) 0.65698(8) 0.58098(10) 0.0112(3) Uani 1 1 d . . .
N2 N 0.9475(2) 0.53609(8) 0.38130(12) 0.0120(3) Uani 1 1 d . . .
N3 N 0.7815(2) 0.51095(9) 0.43850(12) 0.0123(3) Uani 1 1 d . . .
N4 N 0.2863(2) 0.39376(8) 0.43705(12) 0.0105(3) Uani 1 1 d . . .
C1 C 1.5745(3) 0.60694(10) 0.79600(14) 0.0154(3) Uani 1 1 d . . .
H1A H 1.6776 0.6187 0.7439 0.018 Uiso 1 1 calc R . .
C2 C 1.6320(3) 0.55422(11) 0.88153(15) 0.0193(4) Uani 1 1 d . . .
H2A H 1.7719 0.5289 0.8877 0.023 Uiso 1 1 calc R . .
C3 C 1.4812(3) 0.53981(11) 0.95672(15) 0.0193(4) Uani 1 1 d . . .
C4 C 1.2781(3) 0.57497(11) 0.95152(14) 0.0194(4) Uani 1 1 d . . .
H4A H 1.1792 0.5646 1.0062 0.023 Uiso 1 1 calc R . .
C5 C 1.2204(3) 0.62626(10) 0.86407(14) 0.0151(3) Uani 1 1 d . . .
H5A H 1.0788 0.6504 0.8578 0.018 Uiso 1 1 calc R . .
C6 C 1.3677(3) 0.64266(9) 0.78579(13) 0.0123(3) Uani 1 1 d . . .
C7 C 1.3017(3) 0.69718(10) 0.68951(14) 0.0134(3) Uani 1 1 d . . .
H7A H 1.1662 0.7254 0.7047 0.016 Uiso 1 1 calc R . .
H7B H 1.4222 0.7350 0.6848 0.016 Uiso 1 1 calc R . .
C8 C 1.0801(3) 0.60978(10) 0.55633(13) 0.0117(3) Uani 1 1 d . . .
C9 C 1.0858(3) 0.58261(10) 0.43688(13) 0.0110(3) Uani 1 1 d . . .
C10 C 1.2772(3) 0.61987(9) 0.39657(13) 0.0109(3) Uani 1 1 d . . .
C11 C 1.3646(3) 0.61796(10) 0.29381(13) 0.0127(3) Uani 1 1 d . . .
H11A H 1.2980 0.5882 0.2324 0.015 Uiso 1 1 calc R . .
C12 C 1.5548(3) 0.66166(11) 0.28470(13) 0.0138(3) Uani 1 1 d . . .
C13 C 1.6566(3) 0.70438(10) 0.37318(14) 0.0137(3) Uani 1 1 d . . .
H13A H 1.7864 0.7331 0.3633 0.016 Uiso 1 1 calc R . .
C14 C 1.5697(3) 0.70570(10) 0.47753(14) 0.0128(3) Uani 1 1 d . . .
H14A H 1.6389 0.7344 0.5394 0.015 Uiso 1 1 calc R . .
C15 C 1.3796(3) 0.66357(10) 0.48661(12) 0.0099(3) Uani 1 1 d . . .
C16 C 0.6230(3) 0.45992(10) 0.39227(14) 0.0121(3) Uani 1 1 d . . .
C17 C 0.4600(3) 0.44155(9) 0.47071(13) 0.0110(3) Uani 1 1 d . . .
C18 C 0.4492(3) 0.46420(10) 0.58107(14) 0.0124(3) Uani 1 1 d . . .
H18A H 0.5484 0.4981 0.6239 0.015 Uiso 1 1 calc R . .
C19 C 0.2613(3) 0.42714(10) 0.61818(13) 0.0111(3) Uani 1 1 d . . .
C20 C 0.1687(3) 0.42531(10) 0.72152(14) 0.0149(3) Uani 1 1 d . . .
H20A H 0.2328 0.4542 0.7844 0.018 Uiso 1 1 calc R . .
C21 C -0.0169(3) 0.38072(10) 0.72940(14) 0.0140(3) Uani 1 1 d . . .
C22 C -0.1188(3) 0.33940(10) 0.63559(14) 0.0129(3) Uani 1 1 d . . .
H22A H -0.2487 0.3101 0.6430 0.015 Uiso 1 1 calc R . .
C23 C -0.0311(3) 0.34118(9) 0.53306(14) 0.0120(3) Uani 1 1 d . . .
H23A H -0.1000 0.3140 0.4696 0.014 Uiso 1 1 calc R . .
C24 C 0.1609(3) 0.38399(9) 0.52579(13) 0.0100(3) Uani 1 1 d . . .
C25 C -0.2740(3) 0.32936(13) 0.84941(16) 0.0260(5) Uani 1 1 d . . .
H25A H -0.3138 0.3344 0.9266 0.039 Uiso 1 1 calc R . .
H25B H -0.2269 0.2767 0.8368 0.039 Uiso 1 1 calc R . .
H25C H -0.4034 0.3418 0.7956 0.039 Uiso 1 1 calc R . .
S1 S 0.09009(8) 0.31815(3) 0.13899(3) 0.01893(10) Uani 1 1 d . . .
O4 O 0.1671(2) 0.29461(7) 0.25893(10) 0.0178(3) Uani 1 1 d . . .
C26 C 0.3322(4) 0.31541(14) 0.06585(16) 0.0307(5) Uani 1 1 d . . .
H26A H 0.3838 0.2624 0.0616 0.046 Uiso 1 1 calc R . .
H26B H 0.4497 0.3466 0.1064 0.046 Uiso 1 1 calc R . .
H26C H 0.2960 0.3357 -0.0106 0.046 Uiso 1 1 calc R . .
C27 C 0.0544(3) 0.41963(11) 0.13957(16) 0.0221(4) Uani 1 1 d . . .
H27A H -0.0650 0.4329 0.1854 0.033 Uiso 1 1 calc R . .
H27B H 0.0153 0.4377 0.0621 0.033 Uiso 1 1 calc R . .
H27C H 0.1932 0.4440 0.1715 0.033 Uiso 1 1 calc R . .
H1N3 H 0.783(4) 0.5240(14) 0.502(2) 0.024(6) Uiso 1 1 d . . .
H1N4 H 0.263(4) 0.3712(16) 0.374(2) 0.042(7) Uiso 1 1 d . . .

loop_
_atom_site_aniso_label
_atom_site_aniso_U_11
_atom_site_aniso_U_22
_atom_site_aniso_U_33
_atom_site_aniso_U_23
_atom_site_aniso_U_13
_atom_site_aniso_U_12
Cl1 0.0249(2) 0.0303(2) 0.01456(18) -0.00301(18) 0.00965(16) -0.0107(2)
F1 0.0398(7) 0.0285(7) 0.0247(6) 0.0136(5) -0.0074(5) -0.0023(6)
O1 0.0122(5) 0.0209(7) 0.0142(6) -0.0001(5) 0.0047(5) -0.0014(5)
O2 0.0155(6) 0.0209(7) 0.0151(6) -0.0030(5) 0.0043(5) -0.0060(5)
O3 0.0191(6) 0.0279(8) 0.0164(6) -0.0049(5) 0.0095(5) -0.0089(6)
N1 0.0112(6) 0.0128(7) 0.0098(6) -0.0018(5) 0.0025(5) -0.0008(6)
N2 0.0076(6) 0.0126(7) 0.0160(7) 0.0026(5) 0.0020(5) 0.0010(5)
N3 0.0102(6) 0.0146(7) 0.0124(6) -0.0008(6) 0.0028(5) -0.0019(5)
N4 0.0093(6) 0.0115(7) 0.0108(6) -0.0008(5) 0.0014(5) -0.0011(5)
C1 0.0129(7) 0.0182(9) 0.0149(8) -0.0028(6) 0.0011(6) -0.0002(7)
C2 0.0166(8) 0.0178(9) 0.0223(9) -0.0031(7) -0.0039(7) 0.0015(7)
C3 0.0277(9) 0.0142(8) 0.0143(8) 0.0019(6) -0.0051(7) -0.0043(8)
C4 0.0232(9) 0.0236(10) 0.0117(7) 0.0005(7) 0.0033(7) -0.0075(8)
C5 0.0129(7) 0.0168(9) 0.0156(8) -0.0019(6) 0.0017(6) -0.0019(7)
C6 0.0140(7) 0.0124(8) 0.0104(7) -0.0033(6) 0.0014(6) -0.0014(6)
C7 0.0160(8) 0.0132(8) 0.0113(7) -0.0026(6) 0.0032(6) 0.0006(7)
C8 0.0100(7) 0.0122(8) 0.0130(7) 0.0015(6) 0.0019(6) 0.0022(6)
C9 0.0095(7) 0.0118(8) 0.0117(7) 0.0010(6) 0.0005(6) 0.0017(6)
C10 0.0097(7) 0.0114(8) 0.0116(7) 0.0010(6) 0.0010(6) 0.0005(6)
C11 0.0138(7) 0.0141(8) 0.0101(7) -0.0003(6) 0.0004(6) -0.0012(6)
C12 0.0146(7) 0.0163(8) 0.0113(6) 0.0021(7) 0.0053(6) -0.0005(7)
C13 0.0103(7) 0.0145(8) 0.0166(8) 0.0006(6) 0.0023(6) -0.0026(6)
C14 0.0115(7) 0.0137(8) 0.0128(7) -0.0013(6) -0.0002(6) -0.0024(6)
C15 0.0097(6) 0.0094(7) 0.0110(6) 0.0011(6) 0.0028(5) 0.0023(6)
C16 0.0093(7) 0.0123(8) 0.0145(7) 0.0019(6) 0.0012(6) 0.0015(6)
C17 0.0082(7) 0.0115(8) 0.0135(7) 0.0015(6) 0.0022(6) 0.0005(6)
C18 0.0108(7) 0.0110(8) 0.0150(7) -0.0009(6) 0.0005(6) -0.0019(6)
C19 0.0097(7) 0.0110(8) 0.0124(7) -0.0021(6) 0.0007(6) -0.0002(6)
C20 0.0148(8) 0.0163(8) 0.0140(7) -0.0041(6) 0.0030(6) -0.0026(7)
C21 0.0128(7) 0.0151(8) 0.0149(7) -0.0011(6) 0.0046(6) 0.0013(7)
C22 0.0097(7) 0.0125(8) 0.0165(8) 0.0022(6) 0.0016(6) 0.0006(6)
C23 0.0110(7) 0.0108(8) 0.0136(7) -0.0011(6) -0.0006(6) -0.0006(6)
C24 0.0084(7) 0.0104(8) 0.0112(7) 0.0009(6) 0.0008(5) 0.0016(6)
C25 0.0202(9) 0.0384(13) 0.0209(9) 0.0007(8) 0.0093(7) -0.0106(9)
S1 0.0242(2) 0.0205(2) 0.01208(18) -0.00073(17) 0.00175(16) -0.00842(19)
O4 0.0251(7) 0.0173(6) 0.0111(5) 0.0002(5) 0.0030(5) -0.0054(5)
C26 0.0458(13) 0.0271(10) 0.0232(9) 0.0022(9) 0.0220(9) 0.0062(10)
C27 0.0240(9) 0.0218(10) 0.0217(9) 0.0038(8) 0.0078(8) 0.0050(8)

loop_
_atom_type_symbol
_atom_type_description
_atom_type_scat_dispersion_real
_atom_type_scat_dispersion_imag
_atom_type_scat_source
C C 0.0033 0.0016 'International Tables Vol C Tables 4.2.6.8 and 6.1.1.4'
H H 0.0000 0.0000 'International Tables Vol C Tables 4.2.6.8 and 6.1.1.4'
N N 0.0061 0.0033 'International Tables Vol C Tables 4.2.6.8 and 6.1.1.4'
O O 0.0106 0.0060 'International Tables Vol C Tables 4.2.6.8 and 6.1.1.4'
Cl Cl 0.1484 0.1585 'International Tables Vol C Tables 4.2.6.8 and 6.1.1.4'
F F 0.0171 0.0103 'International Tables Vol C Tables 4.2.6.8 and 6.1.1.4'
S S 0.1246 0.1234 'International Tables Vol C Tables 4.2.6.8 and 6.1.1.4'

loop_
_geom_angle_atom_site_label_1
_geom_angle_atom_site_label_2
_geom_angle_atom_site_label_3
_geom_angle
_geom_angle_site_symmetry_1
_geom_angle_site_symmetry_3
C21 O3 C25 117.26(14) . .
C8 N1 C15 110.15(13) . .
C8 N1 C7 122.46(13) . .
C15 N1 C7 127.28(14) . .
C9 N2 N3 114.88(14) . .
N2 N3 C16 122.17(14) . .
N2 N3 H1N3 117.6(18) . .
C16 N3 H1N3 120.1(18) . .
C17 N4 C24 108.69(14) . .
C17 N4 H1N4 126.2(18) . .
C24 N4 H1N4 125.0(18) . .
C6 C1 C2 120.76(17) . .
C6 C1 H1A 119.6 . .
C2 C1 H1A 119.6 . .
C3 C2 C1 118.08(17) . .
C3 C2 H2A 121.0 . .
C1 C2 H2A 121.0 . .
F1 C3 C4 118.56(16) . .
F1 C3 C2 118.31(17) . .
C4 C3 C2 123.14(17) . .
C3 C4 C5 118.24(16) . .
C3 C4 H4A 120.9 . .
C5 C4 H4A 120.9 . .
C6 C5 C4 120.69(17) . .
C6 C5 H5A 119.7 . .
C4 C5 H5A 119.7 . .
C5 C6 C1 119.06(16) . .
C5 C6 C7 120.35(15) . .
C1 C6 C7 120.58(15) . .
N1 C7 C6 111.95(14) . .
N1 C7 H7A 109.2 . .
C6 C7 H7A 109.2 . .
N1 C7 H7B 109.2 . .
C6 C7 H7B 109.2 . .
H7A C7 H7B 107.9 . .
O1 C8 N1 125.46(15) . .
O1 C8 C9 127.43(15) . .
N1 C8 C9 107.11(13) . .
N2 C9 C10 127.18(15) . .
N2 C9 C8 126.97(15) . .
C10 C9 C8 105.85(13) . .
C11 C10 C15 120.60(15) . .
C11 C10 C9 132.49(15) . .
C15 C10 C9 106.91(13) . .
C10 C11 C12 116.97(15) . .
C10 C11 H11A 121.5 . .
C12 C11 H11A 121.5 . .
C13 C12 C11 122.59(15) . .
C13 C12 Cl1 117.82(13) . .
C11 C12 Cl1 119.59(13) . .
C12 C13 C14 120.49(16) . .
C12 C13 H13A 119.8 . .
C14 C13 H13A 119.8 . .
C15 C14 C13 117.24(15) . .
C15 C14 H14A 121.4 . .
C13 C14 H14A 121.4 . .
C14 C15 C10 122.10(14) . .
C14 C15 N1 127.95(15) . .
C10 C15 N1 109.95(14) . .
O2 C16 N3 124.15(16) . .
O2 C16 C17 123.93(16) . .
N3 C16 C17 111.92(14) . .
N4 C17 C18 109.80(15) . .
N4 C17 C16 119.68(14) . .
C18 C17 C16 130.51(15) . .
C17 C18 C19 106.82(14) . .
C17 C18 H18A 126.6 . .
C19 C18 H18A 126.6 . .
C20 C19 C24 119.40(15) . .
C20 C19 C18 133.76(15) . .
C24 C19 C18 106.84(14) . .
C21 C20 C19 118.54(15) . .
C21 C20 H20A 120.7 . .
C19 C20 H20A 120.7 . .
O3 C21 C20 115.22(15) . .
O3 C21 C22 123.31(15) . .
C20 C21 C22 121.45(15) . .
C23 C22 C21 120.70(15) . .
C23 C22 H22A 119.6 . .
C21 C22 H22A 119.6 . .
C22 C23 C24 118.05(15) . .
C22 C23 H23A 121.0 . .
C24 C23 H23A 121.0 . .
N4 C24 C23 130.37(14) . .
N4 C24 C19 107.83(14) . .
C23 C24 C19 121.80(14) . .
O3 C25 H25A 109.5 . .
O3 C25 H25B 109.5 . .
H25A C25 H25B 109.5 . .
O3 C25 H25C 109.5 . .
H25A C25 H25C 109.5 . .
H25B C25 H25C 109.5 . .
O4 S1 C26 105.71(9) . .
O4 S1 C27 106.94(8) . .
C26 S1 C27 97.73(10) . .
S1 C26 H26A 109.5 . .
S1 C26 H26B 109.5 . .
H26A C26 H26B 109.5 . .
S1 C26 H26C 109.5 . .
H26A C26 H26C 109.5 . .
H26B C26 H26C 109.5 . .
S1 C27 H27A 109.5 . .
S1 C27 H27B 109.5 . .
H27A C27 H27B 109.5 . .
S1 C27 H27C 109.5 . .
H27A C27 H27C 109.5 . .
H27B C27 H27C 109.5 . .

loop_
_geom_bond_atom_site_label_1
_geom_bond_atom_site_label_2
_geom_bond_distance
_geom_bond_site_symmetry_2
Cl1 C12 1.7406(16) .
F1 C3 1.364(2) .
O1 C8 1.233(2) .
O2 C16 1.222(2) .
O3 C21 1.379(2) .
O3 C25 1.432(2) .
N1 C8 1.365(2) .
N1 C15 1.4120(19) .
N1 C7 1.470(2) .
N2 C9 1.295(2) .
N2 N3 1.348(2) .
N3 C16 1.379(2) .
N3 H1N3 0.80(2) .
N4 C17 1.367(2) .
N4 C24 1.379(2) .
N4 H1N4 0.85(3) .
C1 C6 1.392(2) .
C1 C2 1.389(3) .
C1 H1A 0.9500 .
C2 C3 1.371(3) .
C2 H2A 0.9500 .
C3 C4 1.369(3) .
C4 C5 1.390(3) .
C4 H4A 0.9500 .
C5 C6 1.389(2) .
C5 H5A 0.9500 .
C6 C7 1.511(2) .
C7 H7A 0.9900 .
C7 H7B 0.9900 .
C8 C9 1.505(2) .
C9 C10 1.455(2) .
C10 C11 1.387(2) .
C10 C15 1.404(2) .
C11 C12 1.395(2) .
C11 H11A 0.9500 .
C12 C13 1.380(2) .
C13 C14 1.403(2) .
C13 H13A 0.9500 .
C14 C15 1.379(2) .
C14 H14A 0.9500 .
C16 C17 1.467(2) .
C17 C18 1.382(2) .
C18 C19 1.420(2) .
C18 H18A 0.9500 .
C19 C20 1.409(2) .
C19 C24 1.415(2) .
C20 C21 1.378(2) .
C20 H20A 0.9500 .
C21 C22 1.414(2) .
C22 C23 1.385(2) .
C22 H22A 0.9500 .
C23 C24 1.392(2) .
C23 H23A 0.9500 .
C25 H25A 0.9800 .
C25 H25B 0.9800 .
C25 H25C 0.9800 .
S1 O4 1.5113(13) .
S1 C26 1.786(2) .
S1 C27 1.786(2) .
C26 H26A 0.9800 .
C26 H26B 0.9800 .
C26 H26C 0.9800 .
C27 H27A 0.9800 .
C27 H27B 0.9800 .
C27 H27C 0.9800 .

loop_
_geom_torsion_atom_site_label_1
_geom_torsion_atom_site_label_2
_geom_torsion_atom_site_label_3
_geom_torsion_atom_site_label_4
_geom_torsion
_geom_torsion_site_symmetry_1
_geom_torsion_site_symmetry_2
_geom_torsion_site_symmetry_3
_geom_torsion_site_symmetry_4
C9 N2 N3 C16 -178.65(15) . . . .
C6 C1 C2 C3 -1.4(3) . . . .
C1 C2 C3 F1 -179.93(16) . . . .
C1 C2 C3 C4 -0.2(3) . . . .
F1 C3 C4 C5 -178.61(16) . . . .
C2 C3 C4 C5 1.7(3) . . . .
C3 C4 C5 C6 -1.5(3) . . . .
C4 C5 C6 C1 0.0(3) . . . .
C4 C5 C6 C7 178.67(16) . . . .
C2 C1 C6 C5 1.5(3) . . . .
C2 C1 C6 C7 -177.16(16) . . . .
C8 N1 C7 C6 68.9(2) . . . .
C15 N1 C7 C6 -115.16(17) . . . .
C5 C6 C7 N1 -107.44(17) . . . .
C1 C6 C7 N1 71.2(2) . . . .
C15 N1 C8 O1 -178.34(16) . . . .
C7 N1 C8 O1 -1.8(3) . . . .
C15 N1 C8 C9 0.68(18) . . . .
C7 N1 C8 C9 177.22(14) . . . .
N3 N2 C9 C10 -178.73(15) . . . .
N3 N2 C9 C8 0.7(2) . . . .
O1 C8 C9 N2 -2.0(3) . . . .
N1 C8 C9 N2 179.02(16) . . . .
O1 C8 C9 C10 177.54(16) . . . .
N1 C8 C9 C10 -1.46(18) . . . .
N2 C9 C10 C11 0.5(3) . . . .
C8 C9 C10 C11 -179.06(18) . . . .
N2 C9 C10 C15 -178.80(16) . . . .
C8 C9 C10 C15 1.67(18) . . . .
C15 C10 C11 C12 -0.7(2) . . . .
C9 C10 C11 C12 -179.83(18) . . . .
C10 C11 C12 C13 1.0(3) . . . .
C10 C11 C12 Cl1 -179.83(13) . . . .
C11 C12 C13 C14 -0.3(3) . . . .
Cl1 C12 C13 C14 -179.53(14) . . . .
C12 C13 C14 C15 -0.7(2) . . . .
C13 C14 C15 C10 1.0(2) . . . .
C13 C14 C15 N1 -178.58(16) . . . .
C11 C10 C15 C14 -0.3(3) . . . .
C9 C10 C15 C14 179.02(16) . . . .
C11 C10 C15 N1 179.30(15) . . . .
C9 C10 C15 N1 -1.33(18) . . . .
C8 N1 C15 C14 -179.98(17) . . . .
C7 N1 C15 C14 3.7(3) . . . .
C8 N1 C15 C10 0.40(19) . . . .
C7 N1 C15 C10 -175.93(15) . . . .
N2 N3 C16 O2 0.6(3) . . . .
N2 N3 C16 C17 -179.80(14) . . . .
C24 N4 C17 C18 -0.63(19) . . . .
C24 N4 C17 C16 178.51(14) . . . .
O2 C16 C17 N4 -2.7(3) . . . .
N3 C16 C17 N4 177.73(15) . . . .
O2 C16 C17 C18 176.28(17) . . . .
N3 C16 C17 C18 -3.3(3) . . . .
N4 C17 C18 C19 1.23(19) . . . .
C16 C17 C18 C19 -177.79(17) . . . .
C17 C18 C19 C20 177.67(19) . . . .
C17 C18 C19 C24 -1.34(18) . . . .
C24 C19 C20 C21 0.5(3) . . . .
C18 C19 C20 C21 -178.41(18) . . . .
C25 O3 C21 C20 -173.77(17) . . . .
C25 O3 C21 C22 7.3(2) . . . .
C19 C20 C21 O3 178.94(15) . . . .
C19 C20 C21 C22 -2.1(3) . . . .
O3 C21 C22 C23 -179.62(16) . . . .
C20 C21 C22 C23 1.5(3) . . . .
C21 C22 C23 C24 0.8(2) . . . .
C17 N4 C24 C23 179.78(16) . . . .
C17 N4 C24 C19 -0.24(18) . . . .
C22 C23 C24 N4 177.60(16) . . . .
C22 C23 C24 C19 -2.4(2) . . . .
C20 C19 C24 N4 -178.20(15) . . . .
C18 C19 C24 N4 0.98(18) . . . .
C20 C19 C24 C23 1.8(2) . . . .
C18 C19 C24 C23 -179.04(15) . . . .

loop_
_publcif_info_tables.block_id
_publcif_info_tables.reference_item
{44115711-dec7-4359-8257-c00b82ddda53} '_publcif_info_datablock.publ_exptl'

loop_
_publcif_info_cif.paper_type
EE

loop_
_publcif_info_datablock.id
_publcif_info_datablock.publ_exptl
_publcif_info_datablock.publ_geom
_publcif_info_datablock.structure
{44115711-dec7-4359-8257-c00b82ddda53} y y y

loop_
_publcif_info_exptl_table_extra_item
sin_theta_over_lambda_max
